data_7239624
loop_
_publ_author_name
'Jia, Lei'
'Xue, Zhe'
'Zhu, Rong-Rong'
'Yan, Tong'
'Wang, Yu-Na'
'Zhang, Suo-Shu'
'Geng, Xiao'
'Du, Lin'
'Zhao, Qi-Hua'

_publ_section_title
;
 A novel fluorescence phenomenon caused by amine induced ion-exchange
 between Cd2+ and Fe3+ ions
;
_journal_issue 68
_journal_name_full 'RSC Advances'
_journal_page_first 39854
_journal_paper_doi 10.1039/C9RA07559C
_journal_volume 9
_journal_year 2019
_chemical_formula_moiety 'C21 H19 Br Cd N2 O5'
_chemical_formula_sum 'C21 H19 Br Cd N2 O5'
_chemical_formula_weight 571.69
_space_group_crystal_system monoclinic
_space_group_IT_number 15
_space_group_name_Hall '-C 2yc'
_space_group_name_H-M_alt 'C 1 2/c 1'
_atom_sites_solution_hydrogens mixed
_atom_sites_solution_primary direct
_audit_creation_date 2019-07-23
_audit_creation_method
;
Olex2 1.2
(compiled 2018.05.29 svn.r3508 for OlexSys, GUI svn.r5506)
;
_audit_update_record
;
2019-09-12 deposited with the CCDC.	2019-11-29 downloaded from the CCDC.
;
_cell_angle_alpha 90
_cell_angle_beta 100.615(2)
_cell_angle_gamma 90
_cell_formula_units_Z 8
_cell_length_a 14.340(2)
_cell_length_b 18.918(3)
_cell_length_c 16.582(3)
_cell_measurement_reflns_used 5158
_cell_measurement_temperature 298(2)
_cell_measurement_theta_max 28.266
_cell_measurement_theta_min 0.023
_cell_volume 4421.5(12)
_computing_cell_refinement 'SAINT v7.23A (Bruker, 2003)'
_computing_data_reduction 'SAINT v7.23A (Bruker, 2003)'
_computing_molecular_graphics 'Olex2 (Dolomanov et al., 2009)'
_computing_publication_material 'Olex2 (Dolomanov et al., 2009)'
_computing_structure_refinement 'ShelXL (Sheldrick, 2015)'
_computing_structure_solution 'SIR2004 (Burla et al.,  2007)'
_diffrn_ambient_temperature 293.15
_diffrn_measured_fraction_theta_full 0.998
_diffrn_measured_fraction_theta_max 0.939
_diffrn_measurement_device_type 'CCD area detector'
_diffrn_measurement_method 'phi and omega scans'
_diffrn_radiation_monochromator graphite
_diffrn_radiation_type MoK\a
_diffrn_radiation_wavelength 0.71073
_diffrn_reflns_av_R_equivalents 0.0319
_diffrn_reflns_av_unetI/netI 0.0417
_diffrn_reflns_Laue_measured_fraction_full 0.998
_diffrn_reflns_Laue_measured_fraction_max 0.939
_diffrn_reflns_limit_h_max 16
_diffrn_reflns_limit_h_min -18
_diffrn_reflns_limit_k_max 24
_diffrn_reflns_limit_k_min -21
_diffrn_reflns_limit_l_max 21
_diffrn_reflns_limit_l_min -21
_diffrn_reflns_number 14786
_diffrn_reflns_point_group_measured_fraction_full 0.998
_diffrn_reflns_point_group_measured_fraction_max 0.939
_diffrn_reflns_theta_full 25.242
_diffrn_reflns_theta_max 28.266
_diffrn_reflns_theta_min 1.802
_exptl_absorpt_coefficient_mu 2.829
_exptl_absorpt_correction_T_max 1
_exptl_absorpt_correction_T_min 0.742315
_exptl_absorpt_correction_type multi-scan
_exptl_absorpt_process_details
;
SADABS-2004/1 (Bruker,2004) was used for absorption correction.
R(int) was 0.0666 before and 0.0298 after correction.
The Ratio of minimum to maximum transmission is 0.7423.
The \l/2 correction factor is 0.0015.
;
_exptl_crystal_colour colourless
_exptl_crystal_density_diffrn 1.718
_exptl_crystal_description block
_exptl_crystal_F_000 2256
_exptl_crystal_size_max 0.35
_exptl_crystal_size_mid 0.21
_exptl_crystal_size_min 0.15
_refine_diff_density_max 0.718
_refine_diff_density_min -0.578
_refine_diff_density_rms 0.078
_refine_ls_extinction_method none
_refine_ls_goodness_of_fit_ref 1.025
_refine_ls_hydrogen_treatment mixed
_refine_ls_matrix_type full
_refine_ls_number_parameters 283
_refine_ls_number_reflns 5158
_refine_ls_number_restraints 0
_refine_ls_restrained_S_all 1.025
_refine_ls_R_factor_all 0.0620
_refine_ls_R_factor_gt 0.0350
_refine_ls_shift/su_max 0.001
_refine_ls_shift/su_mean 0.000
_refine_ls_structure_factor_coef Fsqd
_refine_ls_weighting_details 'w=1/[\s^2^(Fo^2^)+(0.0323P)^2^+3.3226P] where P=(Fo^2^+2Fc^2^)/3'
_refine_ls_weighting_scheme calc
_refine_ls_wR_factor_gt 0.0729
_refine_ls_wR_factor_ref 0.0821
_reflns_Friedel_coverage 0.000
_reflns_number_gt 3613
_reflns_number_total 5158
_reflns_threshold_expression 'I > 2\s(I)'
_cod_data_source_file c9ra07559c2.cif
_cod_data_source_block 2
_cod_original_cell_volume 4421.3(13)
_cod_database_code 7239624
_shelx_shelxl_version_number 2014/7
_shelx_space_group_comment
;
The symmetry employed for this shelxl refinement is uniquely defined
by the following loop, which should always be used as a source of
symmetry information in preference to the above space-group names.
They are only intended as comments.
;
_olex2_refinement_description
;
1. Fixed Uiso
 At 1.2 times of:
  All C(H) groups, All C(H,H) groups
2.a Secondary CH2 refined with riding coordinates:
 C8(H8A,H8B), C7(H7A,H7B), C6(H6A,H6B)
2.b Aromatic/amide H refined with riding coordinates:
 C15(H15), C17(H17), C19(H19), C5(H5), C4(H4), C2(H2), C1(H1), C12(H12),
 C10(H10), C11(H11)
;
_olex2_submission_special_instructions 'No special instructions were received'

loop_
_space_group_symop_operation_xyz
'x, y, z'
'-x, y, -z+1/2'
'x+1/2, y+1/2, z'
'-x+1/2, y+1/2, -z+1/2'
'-x, -y, -z'
'x, -y, z-1/2'
'-x+1/2, -y+1/2, -z'
'x+1/2, -y+1/2, z-1/2'

loop_
_atom_site_label
_atom_site_type_symbol
_atom_site_fract_x
_atom_site_fract_y
_atom_site_fract_z
_atom_site_U_iso_or_equiv
_atom_site_adp_type
_atom_site_occupancy
_atom_site_site_symmetry_order
_atom_site_calc_flag
_atom_site_refinement_flags_posn
Cd1 Cd 0.37315(2) 0.08362(2) 0.03979(2) 0.04230(9) Uani 1 1 d .
Br1 Br 0.36525(5) 0.34107(2) -0.34460(4) 0.1232(3) Uani 1 1 d .
O1 O 0.39311(18) 0.07847(13) -0.09114(14) 0.0566(6) Uani 1 1 d .
O2 O 0.3833(2) 0.19117(14) -0.05953(15) 0.0707(8) Uani 1 1 d .
O3 O 0.3655(2) -0.00234(14) 0.12916(16) 0.0724(8) Uani 1 1 d .
O4 O 0.3485(2) -0.07654(16) 0.02468(15) 0.0731(8) Uani 1 1 d .
O5 O 0.5359(2) 0.06359(19) 0.08427(19) 0.0568(7) Uani 1 1 d .
N1 N 0.20694(19) 0.07863(14) -0.00844(16) 0.0463(7) Uani 1 1 d .
N2 N 0.36465(19) 0.16592(14) 0.13903(15) 0.0443(6) Uani 1 1 d .
C14 C 0.3879(2) 0.1437(2) -0.1096(2) 0.0480(8) Uani 1 1 d .
C20 C 0.3827(2) 0.16168(16) -0.19948(19) 0.0405(7) Uani 1 1 d .
C15 C 0.3791(2) 0.23147(18) -0.2255(2) 0.0521(9) Uani 1 1 d .
H15 H 0.3824 0.2682 -0.1878 0.063 Uiso 1 1 calc R
C16 C 0.3704(3) 0.24572(18) -0.3078(2) 0.0565(9) Uani 1 1 d .
C17 C 0.3648(2) 0.19233(19) -0.3662(2) 0.0514(9) Uani 1 1 d .
H17 H 0.3590 0.2031 -0.4216 0.062 Uiso 1 1 calc R
C18 C 0.3679(2) 0.12288(17) -0.33993(18) 0.0389(7) Uani 1 1 d .
C19 C 0.3776(2) 0.10855(17) -0.25706(19) 0.0398(7) Uani 1 1 d .
H19 H 0.3806 0.0617 -0.2396 0.048 Uiso 1 1 calc R
C21 C 0.3604(2) -0.0631(2) 0.0994(2) 0.0515(9) Uani 1 1 d .
C5 C 0.1722(3) 0.03321(18) -0.0683(2) 0.0535(9) Uani 1 1 d .
H5 H 0.2145 0.0051 -0.0902 0.064 Uiso 1 1 calc R
C4 C 0.0770(3) 0.02621(18) -0.0989(2) 0.0564(9) Uani 1 1 d .
H4 H 0.0563 -0.0058 -0.1410 0.068 Uiso 1 1 calc R
C3 C 0.0117(3) 0.06662(19) -0.0675(2) 0.0562(10) Uani 1 1 d .
C2 C 0.0473(3) 0.1127(2) -0.0056(2) 0.0578(10) Uani 1 1 d .
H2 H 0.0061 0.1407 0.0179 0.069 Uiso 1 1 calc R
C1 C 0.1443(3) 0.11778(19) 0.0220(2) 0.0524(9) Uani 1 1 d .
H1 H 0.1667 0.1499 0.0636 0.063 Uiso 1 1 calc R
C12 C 0.3766(3) 0.14585(18) 0.2170(2) 0.0563(9) Uani 1 1 d .
H12 H 0.3818 0.0978 0.2288 0.068 Uiso 1 1 calc R
C13 C 0.3818(3) 0.19260(19) 0.2814(2) 0.0554(9) Uani 1 1 d .
C9 C 0.3747(2) 0.26423(18) 0.26593(19) 0.0428(8) Uani 1 1 d .
C10 C 0.3607(2) 0.28479(17) 0.1853(2) 0.0498(8) Uani 1 1 d .
H10 H 0.3543 0.3325 0.1720 0.060 Uiso 1 1 calc R
C11 C 0.3560(2) 0.23503(17) 0.1238(2) 0.0483(8) Uani 1 1 d .
H11 H 0.3464 0.2503 0.0696 0.058 Uiso 1 1 calc R
C8 C 0.3862(2) 0.31471(19) 0.3374(2) 0.0551(9) Uani 1 1 d .
H8A H 0.4466 0.3048 0.3727 0.066 Uiso 1 1 calc R
H8B H 0.3370 0.3044 0.3687 0.066 Uiso 1 1 calc R
C7 C 0.3826(2) 0.39271(19) 0.3182(2) 0.0563(10) Uani 1 1 d .
H7A H 0.3194 0.4049 0.2895 0.068 Uiso 1 1 calc R
H7B H 0.4269 0.4032 0.2821 0.068 Uiso 1 1 calc R
C6 C 0.4073(3) 0.4382(2) 0.3961(3) 0.0711(12) Uani 1 1 d .
H6A H 0.3907 0.4871 0.3827 0.085 Uiso 1 1 calc R
H6B H 0.3704 0.4224 0.4362 0.085 Uiso 1 1 calc R
H5A H 0.568(3) 0.070(2) 0.048(3) 0.074(15) Uiso 1 1 d .
H13 H 0.391(2) 0.1777(19) 0.336(2) 0.066(11) Uiso 1 1 d .
H5B H 0.542(3) 0.026(2) 0.093(3) 0.075(18) Uiso 1 1 d .

loop_
_atom_site_aniso_label
_atom_site_aniso_U_11
_atom_site_aniso_U_22
_atom_site_aniso_U_33
_atom_site_aniso_U_23
_atom_site_aniso_U_13
_atom_site_aniso_U_12
Cd1 0.05346(16) 0.03808(14) 0.03439(13) -0.00332(10) 0.00552(10) 0.00391(12)
Br1 0.1977(7) 0.0470(3) 0.1490(6) 0.0337(3) 0.0954(5) 0.0150(3)
O1 0.0730(17) 0.0569(17) 0.0414(13) 0.0069(11) 0.0143(12) 0.0138(13)
O2 0.097(2) 0.0701(18) 0.0479(15) -0.0175(13) 0.0213(14) -0.0044(16)
O3 0.104(2) 0.0478(16) 0.0622(17) 0.0154(13) 0.0065(15) 0.0021(15)
O4 0.0743(18) 0.106(2) 0.0393(15) 0.0117(14) 0.0107(13) 0.0038(16)
O5 0.0581(18) 0.062(2) 0.0502(17) -0.0074(14) 0.0108(13) 0.0105(15)
N1 0.0517(17) 0.0418(16) 0.0443(16) 0.0065(13) 0.0058(13) 0.0038(14)
N2 0.0596(17) 0.0387(16) 0.0341(15) -0.0044(11) 0.0071(12) -0.0007(13)
C14 0.0385(19) 0.063(2) 0.043(2) -0.0056(17) 0.0071(15) 0.0004(17)
C20 0.0360(17) 0.0400(19) 0.0461(18) -0.0037(14) 0.0093(14) 0.0008(14)
C15 0.058(2) 0.043(2) 0.061(2) -0.0068(16) 0.0255(18) -0.0025(17)
C16 0.063(2) 0.040(2) 0.074(3) 0.0094(18) 0.030(2) 0.0011(18)
C17 0.053(2) 0.060(2) 0.046(2) 0.0120(17) 0.0194(16) 0.0052(18)
C18 0.0319(16) 0.0453(19) 0.0397(18) 0.0010(14) 0.0068(13) 0.0008(14)
C19 0.0346(17) 0.0381(17) 0.0466(19) 0.0016(14) 0.0074(14) 0.0022(14)
C21 0.0399(19) 0.064(3) 0.050(2) 0.0123(18) 0.0066(16) 0.0020(17)
C5 0.056(2) 0.043(2) 0.059(2) 0.0011(17) 0.0025(18) 0.0074(17)
C4 0.058(2) 0.038(2) 0.065(2) 0.0084(17) -0.0069(19) -0.0017(18)
C3 0.048(2) 0.048(2) 0.071(3) 0.0353(19) 0.0078(19) 0.0019(17)
C2 0.059(2) 0.057(2) 0.061(2) 0.0212(19) 0.0200(19) 0.0148(19)
C1 0.064(2) 0.047(2) 0.048(2) 0.0054(16) 0.0119(18) 0.0059(18)
C12 0.085(3) 0.0385(19) 0.044(2) -0.0017(15) 0.0078(18) 0.0018(19)
C13 0.078(3) 0.048(2) 0.039(2) -0.0013(16) 0.0079(19) 0.0002(19)
C9 0.0327(17) 0.053(2) 0.0435(18) -0.0136(15) 0.0079(14) -0.0026(15)
C10 0.058(2) 0.0337(18) 0.057(2) -0.0062(15) 0.0089(18) 0.0004(16)
C11 0.061(2) 0.0409(19) 0.0422(19) 0.0003(15) 0.0073(16) 0.0020(17)
C8 0.052(2) 0.061(2) 0.055(2) -0.0257(18) 0.0143(17) -0.0089(18)
C7 0.043(2) 0.058(2) 0.065(2) -0.0261(18) -0.0006(17) 0.0015(17)
C6 0.048(2) 0.068(3) 0.095(3) -0.041(2) 0.009(2) 0.0039(19)

loop_
_atom_type_symbol
_atom_type_description
_atom_type_scat_dispersion_real
_atom_type_scat_dispersion_imag
_atom_type_scat_source
C C 0.0033 0.0016 'International Tables Vol C Tables 4.2.6.8 and 6.1.1.4'
H H 0.0000 0.0000 'International Tables Vol C Tables 4.2.6.8 and 6.1.1.4'
Br Br -0.2901 2.4595 'International Tables Vol C Tables 4.2.6.8 and 6.1.1.4'
Cd Cd -0.8075 1.2024 'International Tables Vol C Tables 4.2.6.8 and 6.1.1.4'
N N 0.0061 0.0033 'International Tables Vol C Tables 4.2.6.8 and 6.1.1.4'
O O 0.0106 0.0060 'International Tables Vol C Tables 4.2.6.8 and 6.1.1.4'

loop_
_geom_angle_atom_site_label_1
_geom_angle_atom_site_label_2
_geom_angle_atom_site_label_3
_geom_angle
_geom_angle_site_symmetry_1
_geom_angle_site_symmetry_3
O1 Cd1 O2 52.98(8) . .
O1 Cd1 O5 90.02(10) . .
O1 Cd1 N1 88.36(9) . .
O1 Cd1 N2 139.43(9) . .
O3 Cd1 O1 130.24(10) . .
O3 Cd1 O2 176.70(9) . .
O3 Cd1 O5 80.82(12) . .
O3 Cd1 N1 91.47(10) . .
O3 Cd1 N2 90.15(10) . .
O5 Cd1 O2 98.91(11) . .
O5 Cd1 N1 168.37(11) . .
N1 Cd1 O2 89.29(9) . .
N2 Cd1 O2 86.58(9) . .
N2 Cd1 O5 93.76(10) . .
N2 Cd1 N1 94.96(9) . .
C14 O1 Cd1 100.3(2) . .
C14 O2 Cd1 82.8(2) . .
C21 O3 Cd1 114.7(2) . .
C5 N1 Cd1 119.3(2) . .
C1 N1 Cd1 123.8(2) . .
C1 N1 C5 116.9(3) . .
C12 N2 Cd1 119.5(2) . .
C12 N2 C11 117.1(3) . .
C11 N2 Cd1 123.2(2) . .
O1 C14 C20 116.4(3) . .
O2 C14 O1 123.6(3) . .
O2 C14 C20 119.9(3) . .
C15 C20 C14 120.8(3) . .
C19 C20 C14 120.2(3) . .
C19 C20 C15 119.0(3) . .
C16 C15 C20 119.2(3) . .
C15 C16 Br1 119.7(3) . .
C15 C16 C17 122.1(3) . .
C17 C16 Br1 118.2(3) . .
C18 C17 C16 118.5(3) . .
C17 C18 C19 119.4(3) . .
C17 C18 C21 120.7(3) . 6
C19 C18 C21 119.9(3) . 6
C20 C19 C18 121.9(3) . .
O3 C21 C18 115.9(3) . 6_556
O4 C21 O3 124.7(3) . .
O4 C21 C18 119.4(4) . 6_556
N1 C5 C4 123.1(3) . .
C5 C4 C3 120.2(4) . .
C4 C3 C6 120.4(4) . 8_455
C2 C3 C4 116.7(3) . .
C2 C3 C6 122.8(4) . 8_455
C3 C2 C1 120.2(3) . .
N1 C1 C2 122.9(3) . .
N2 C12 C13 123.4(3) . .
C12 C13 C9 119.7(3) . .
C13 C9 C8 118.8(3) . .
C10 C9 C13 116.9(3) . .
C10 C9 C8 124.2(3) . .
C9 C10 C11 120.4(3) . .
N2 C11 C10 122.6(3) . .
C9 C8 C7 117.3(3) . .
C8 C7 C6 112.1(3) . .
C3 C6 C7 111.0(3) 8_556 .

loop_
_geom_bond_atom_site_label_1
_geom_bond_atom_site_label_2
_geom_bond_distance
_geom_bond_site_symmetry_2
Cd1 O1 2.244(2) .
Cd1 O2 2.638(3) .
Cd1 O3 2.216(2) .
Cd1 O5 2.346(3) .
Cd1 N1 2.372(3) .
Cd1 N2 2.285(2) .
Br1 C16 1.901(3) .
O1 C14 1.270(4) .
O2 C14 1.234(4) .
O3 C21 1.247(4) .
O4 C21 1.246(4) .
N1 C5 1.338(4) .
N1 C1 1.333(4) .
N2 C12 1.328(4) .
N2 C11 1.333(4) .
C14 C20 1.517(4) .
C20 C15 1.387(5) .
C20 C19 1.379(4) .
C15 C16 1.374(5) .
C16 C17 1.391(5) .
C17 C18 1.382(5) .
C18 C19 1.382(4) .
C18 C21 1.504(5) 6
C21 C18 1.504(5) 6_556
C5 C4 1.372(5) .
C4 C3 1.383(5) .
C3 C2 1.372(5) .
C3 C6 1.511(5) 8_455
C2 C1 1.385(5) .
C12 C13 1.378(5) .
C13 C9 1.379(5) .
C9 C10 1.371(5) .
C9 C8 1.508(4) .
C10 C11 1.381(4) .
C8 C7 1.508(5) .
C7 C6 1.538(5) .
C6 C3 1.511(5) 8_556
